data_1523362
loop_
_publ_author_name
'Cable, J.W.'
'Koehler, W.C.'
'Wollan, E.O.'

_publ_section_title
;
 Magnetic order in rare-earth intermetallic compounds
;
_journal_name_full 'Physical Review, Section A (133,1964-188,1969)'
_journal_page_first 240
_journal_page_last 242
_journal_volume 136
_journal_year 1964
_chemical_formula_sum 'Ga Tb'
_space_group_IT_number 63
_symmetry_space_group_name_Hall '-C 2c 2'
_symmetry_space_group_name_H-M 'C m c m'
_cell_angle_alpha 90
_cell_angle_beta 90
_cell_angle_gamma 90
_cell_formula_units_Z 4
_cell_length_a 4.33
_cell_length_b 10.9
_cell_length_c 4.09
_cell_volume 193.036
_citation_journal_id_ASTM PRVAAH
_cod_data_source_file Cable_PRVAAH_1964_365.cif
_cod_data_source_block Ga1Tb1
_cod_original_cell_volume 193.0357
_cod_original_formula_sum 'Ga1 Tb1'
_cod_database_code 1523362

loop_
_symmetry_equiv_pos_as_xyz
x,y,z
-x,-y,z+1/2
x,-y,-z
-x,y,-z+1/2
-x,-y,-z
x,y,-z-1/2
-x,y,z
x,-y,z-1/2
x+1/2,y+1/2,z
-x+1/2,-y+1/2,z+1/2
x+1/2,-y+1/2,-z
-x+1/2,y+1/2,-z+1/2
-x+1/2,-y+1/2,-z
x+1/2,y+1/2,-z-1/2
-x+1/2,y+1/2,z
x+1/2,-y+1/2,z-1/2

loop_
_atom_site_label
_atom_site_type_symbol
_atom_site_fract_x
_atom_site_fract_y
_atom_site_fract_z
_atom_site_occupancy
_atom_site_U_iso_or_equiv
Tb1 Tb 0 0.141 0.25 1 0.0
Ga1 Ga 0 0.426 0.25 1 0.0
